data_2101152
loop_
_publ_author_name
'Heine, A.'
'Herbst-Irmer, R.'
'Stalke, D.'
'K\"uhnle, W.'
'Zachariasse, K. A.'

_publ_section_title
;
 Structure and crystal packing of 4-aminobenzonitriles and
 4-amino-3,5-dimethylbenzonitriles at various temperatures
;
_journal_issue 3
_journal_name_full 'Acta Crystallographica Section B'
_journal_page_first 363
_journal_page_last 373
_journal_paper_doi 10.1107/S0108768193008523
_journal_volume 50
_journal_year 1994
_chemical_formula_sum 'C11 H14 N2'
_chemical_formula_weight 174.2
_symmetry_cell_setting tetragonal
_symmetry_space_group_name_Hall 'P 41n 2abw'
_symmetry_space_group_name_H-M 'P 43 21 2'
_cell_angle_alpha 90
_cell_angle_beta 90
_cell_angle_gamma 90
_cell_formula_units_Z 4
_cell_length_a 7.737(2)
_cell_length_b 7.737(2)
_cell_length_c 16.594(3)
_cell_volume 993.3(4)
_diffrn_radiation_type Mo
_diffrn_radiation_wavelength 0.71073
_exptl_absorpt_coefficient_mu 0.07
_exptl_crystal_density_diffrn 1.165
_exptl_crystal_F_000 376
_cod_data_source_file se0122.cif
_cod_data_source_block se0122d
_cod_original_cell_volume 993.3(3)
_cod_database_code 2101152

loop_
_atom_site_label
_atom_site_fract_x
_atom_site_fract_y
_atom_site_fract_z
_atom_site_U_iso_or_equiv
C(4) .3589(2) .5217(2) .04840(10) .0280(10)
C(3) .2316(2) .3964(2) .04940(10) .0260(10)
C(5) .5039(2) .5039(2) .0 .0290(10)
C(7) .6341(2) .6341(2) .0 .0370(10)
C(2) .2495(2) .2495(2) .0 .0260(10)
C(6) .0819(2) .4178(2) .10600(10) .0370(10)
C(1) .1624(2) -.0527(2) .02000(10) .0400(10)
N(2) .7390(2) .7390(2) .0 .0550(10)
N(1) .1263(5) .1172(5) -.0122(2) .0300(10)
H(4) .3469(2) .6213(2) .08140(10) .033
H(6A) .0523(10) .3056(3) .1297(5) .056
H(6B) -.0178(5) .4631(15) .0764(2) .056
H(6C) .1136(6) .4987(12) .1490(4) .056
H(1A) .1344(2) -.1405(2) -.02060(10) .060
H(1B) .0922(2) -.0720(2) .06830(10) .060
H(1C) .2852(2) -.0609(2) .03400(10) .060

loop_
_geom_angle_atom_site_label_1
_geom_angle_atom_site_label_2
_geom_angle_atom_site_label_3
_geom_angle
C(3) C(4) C(5) 120.88(12)
C(4) C(3) C(6) 118.65(11)
C(4)* C(5) C(4) 119.8(2)
C(4) C(5) C(7) 120.11(8)
C(3) C(2) C(3)* 119.8(2)
C(3) C(2) N(1)* 112.9(2)
C(2) N(1) C(1) 118.3(3)
C(4) C(3) C(2) 119.30(11)
C(2) C(3) C(6) 121.99(11)
C(4)* C(5) C(7) 120.11(8)
N(2) C(7) C(5) 180.0(2)
C(3) C(2) N(1) 127.0(2)
C(2) N(1) C(1)* 119.2(3)
C(1)* N(1) C(1) 116.2(2)

loop_
_geom_bond_atom_site_label_1
_geom_bond_atom_site_label_2
_geom_bond_distance
C(4) C(3) 1.382(2)
C(3) C(2) 1.408(2)
C(5) C(4)* 1.387(2)
C(7) N(2) 1.147(3)
C(2) N(1) 1.414(3)
N(1) C(1)* 1.434(5)
C(4) C(5) 1.387(2)
C(3) C(6) 1.501(2)
C(5) C(7) 1.425(3)
C(2) C(3)* 1.408(2)
C(1) N(1) 1.447(5)
